data_7047745
loop_
_publ_author_name
'Lekich, Travis T.'
'Gary, J. Brannon'
'Bellows, Sarina M.'
'Cundari, Thomas R.'
'Guard, Louise M.'
'Heinekey, D. Michael'

_publ_section_title
;
 H<sub>2</sub> addition to (<sup>Me4</sup>PCP)Ir(CO): studies of the
 isomerization mechanism.
;
_journal_issue 45
_journal_name_full 'Dalton transactions (Cambridge, England : 2003)'
_journal_page_first 16119
_journal_page_last 16125
_journal_paper_doi 10.1039/c8dt02861c
_journal_volume 47
_journal_year 2018
_chemical_formula_moiety 'C25 H45 Ir O P2, C2.5 H6'
_chemical_formula_sum 'C27.5 H51 Ir O P2'
_chemical_formula_weight 651.82
_space_group_crystal_system monoclinic
_space_group_IT_number 15
_space_group_name_Hall '-I 2ya'
_space_group_name_H-M_alt 'I 1 2/a 1'
_symmetry_space_group_name_Hall '-I 2ya'
_symmetry_space_group_name_H-M 'I 1 2/a 1'
_atom_sites_solution_hydrogens mixed
_atom_sites_solution_primary direct
_audit_creation_date 2018-04-03
_audit_creation_method
;
Olex2 1.2
(compiled 2017.08.10 svn.r3458 for OlexSys, GUI svn.r5381)
;
_audit_update_record
;
2018-07-12 deposited with the CCDC.
2018-10-08 downloaded from the CCDC.
;
_cell_angle_alpha 90
_cell_angle_beta 91.108(4)
_cell_angle_gamma 90
_cell_formula_units_Z 8
_cell_length_a 12.3793(6)
_cell_length_b 14.3928(8)
_cell_length_c 32.473(2)
_cell_measurement_reflns_used 9943
_cell_measurement_temperature 100
_cell_measurement_theta_max 28.36
_cell_measurement_theta_min 2.49
_cell_volume 5784.7(6)
_computing_molecular_graphics 'Olex2 (Dolomanov et al., 2009)'
_computing_publication_material 'Olex2 (Dolomanov et al., 2009)'
_computing_structure_refinement 'XL (Sheldrick, 2008)'
_computing_structure_solution 'XS (Sheldrick, 2008)'
_diffrn_ambient_temperature 100
_diffrn_measured_fraction_theta_full 0.998
_diffrn_measured_fraction_theta_max 0.994
_diffrn_measurement_device_type 'Bruker APEX-II CCD'
_diffrn_measurement_method '\f and \w scans'
_diffrn_radiation_type MoK\a
_diffrn_radiation_wavelength 0.71073
_diffrn_reflns_av_R_equivalents 0.0414
_diffrn_reflns_av_unetI/netI 0.0323
_diffrn_reflns_Laue_measured_fraction_full 0.998
_diffrn_reflns_Laue_measured_fraction_max 0.994
_diffrn_reflns_limit_h_max 16
_diffrn_reflns_limit_h_min -15
_diffrn_reflns_limit_k_max 19
_diffrn_reflns_limit_k_min -19
_diffrn_reflns_limit_l_max 43
_diffrn_reflns_limit_l_min -43
_diffrn_reflns_number 24968
_diffrn_reflns_point_group_measured_fraction_full 0.998
_diffrn_reflns_point_group_measured_fraction_max 0.994
_diffrn_reflns_theta_full 25.242
_diffrn_reflns_theta_max 28.417
_diffrn_reflns_theta_min 1.548
_diffrn_standards_number 0
_exptl_absorpt_coefficient_mu 4.744
_exptl_absorpt_correction_T_max 0.7457
_exptl_absorpt_correction_T_min 0.4621
_exptl_absorpt_correction_type multi-scan
_exptl_absorpt_process_details
'SADABS-2012/1 (Bruker,2012) was used for absorption correction. wR2(int) was 0.1158 before and 0.0444 after correction. The Ratio of minimum to maximum transmission is 0.6197. The \l/2 correction factor is 0.0015.'
_exptl_crystal_colour yellow
_exptl_crystal_colour_primary yellow
_exptl_crystal_density_diffrn 1.497
_exptl_crystal_description block
_exptl_crystal_F_000 2648
_exptl_crystal_size_max 0.18
_exptl_crystal_size_mid 0.15
_exptl_crystal_size_min 0.12
_refine_diff_density_max 1.006
_refine_diff_density_min -0.762
_refine_diff_density_rms 0.102
_refine_ls_extinction_method none
_refine_ls_goodness_of_fit_ref 1.046
_refine_ls_hydrogen_treatment mixed
_refine_ls_matrix_type full
_refine_ls_number_parameters 306
_refine_ls_number_reflns 7236
_refine_ls_number_restraints 0
_refine_ls_restrained_S_all 1.046
_refine_ls_R_factor_all 0.0365
_refine_ls_R_factor_gt 0.0217
_refine_ls_shift/su_max 0.004
_refine_ls_shift/su_mean 0.000
_refine_ls_structure_factor_coef Fsqd
_refine_ls_weighting_details 'w=1/[\s^2^(Fo^2^)+12.9473P] where P=(Fo^2^+2Fc^2^)/3'
_refine_ls_weighting_scheme calc
_refine_ls_wR_factor_gt 0.0376
_refine_ls_wR_factor_ref 0.0420
_reflns_Friedel_coverage 0.000
_reflns_number_gt 5596
_reflns_number_total 7236
_reflns_threshold_expression 'I > 2\s(I)'
_cod_data_source_file c8dt02861c2.cif
_cod_data_source_block shelx_CCDC3
_cod_depositor_comments 'Adding full bibliography for 7047742--7047746.cif.'
_cod_original_formula_sum 'C27.50 H51 Ir O P2'
_cod_database_code 7047745
_shelxl_version_number 2013-4
_shelx_space_group_comment
;
The symmetry employed for this shelxl refinement is uniquely defined
by the following loop, which should always be used as a source of
symmetry information in preference to the above space-group names.
They are only intended as comments.
;
_olex2_refinement_description
;
1. Fixed Uiso
 At 1.2 times of:
  All C(H) groups, All C(H,H) groups
 At 1.5 times of:
  All C(H,H,H) groups
2. Others
 Fixed Sof: H28A(0.5) H28B(0.5)
3.a Secondary CH2 refined with riding coordinates:
 C8(H8A,H8B), C9(H9A,H9B), C28(H28A,H28B), C29(H29A,H29B)
3.b Aromatic/amide H refined with riding coordinates:
 C4(H4), C3(H3), C5(H5)
3.c Idealised Me refined as rotating group:
 C11(H11A,H11B,H11C), C16(H16A,H16B,H16C), C21(H21A,H21B,H21C), C17(H17A,H17B,
 H17C), C13(H13A,H13B,H13C), C23(H23A,H23B,H23C), C24(H24A,H24B,H24C), C12(H12A,
 H12B,H12C), C19(H19A,H19B,H19C), C25(H25A,H25B,H25C), C15(H15A,H15B,H15C),
 C20(H20A,H20B,H20C), C30(H30A,H30B,H30C)
;
_olex2_exptl_crystal_mounting_method loop
_olex2_submission_special_instructions 'No special instructions were received'

loop_
_space_group_symop_operation_xyz
'x, y, z'
'-x+1/2, y, -z'
'x+1/2, y+1/2, z+1/2'
'-x+1, y+1/2, -z+1/2'
'-x, -y, -z'
'x-1/2, -y, z'
'-x+1/2, -y+1/2, -z+1/2'
'x, -y+1/2, z+1/2'

loop_
_atom_site_label
_atom_site_type_symbol
_atom_site_fract_x
_atom_site_fract_y
_atom_site_fract_z
_atom_site_U_iso_or_equiv
_atom_site_adp_type
_atom_site_occupancy
_atom_site_site_symmetry_order
_atom_site_calc_flag
_atom_site_refinement_flags_posn
_atom_site_refinement_flags_adp
_atom_site_refinement_flags_occupancy
Ir1 Ir 0.54590(2) 0.25244(2) 0.14753(2) 0.00967(3) Uani 1 1 d . . .
P1 P 0.39365(5) 0.34558(4) 0.15004(2) 0.00937(12) Uani 1 1 d . . .
P2 P 0.70694(5) 0.18613(4) 0.12731(2) 0.01150(13) Uani 1 1 d . . .
C7 C 0.5085(2) 0.16665(19) 0.18881(9) 0.0184(6) Uani 1 1 d . . .
C14 C 0.2572(2) 0.28738(17) 0.14771(8) 0.0126(5) Uani 1 1 d . . .
C10 C 0.3965(2) 0.43817(17) 0.19107(8) 0.0122(5) Uani 1 1 d . . .
C8 C 0.3984(2) 0.40859(17) 0.10104(8) 0.0115(5) Uani 1 1 d . . .
H8A H 0.3530 0.3762 0.0801 0.014 Uiso 1 1 calc R . .
H8B H 0.3692 0.4721 0.1046 0.014 Uiso 1 1 calc R . .
C1 C 0.5891(2) 0.35027(17) 0.10276(8) 0.0109(5) Uani 1 1 d . . .
C18 C 0.6908(2) 0.09802(18) 0.08454(8) 0.0153(5) Uani 1 1 d . . .
C11 C 0.2932(2) 0.49698(18) 0.19390(9) 0.0170(6) Uani 1 1 d . . .
H11A H 0.2735 0.5211 0.1665 0.026 Uiso 1 1 calc GR . .
H11B H 0.3061 0.5490 0.2128 0.026 Uiso 1 1 calc GR . .
H11C H 0.2343 0.4584 0.2041 0.026 Uiso 1 1 calc GR . .
C2 C 0.5135(2) 0.41403(17) 0.08658(8) 0.0112(5) Uani 1 1 d . . .
C6 C 0.6940(2) 0.35213(17) 0.08673(8) 0.0123(5) Uani 1 1 d . . .
C4 C 0.6450(2) 0.47759(17) 0.04061(8) 0.0146(5) Uani 1 1 d . . .
H4 H 0.6640 0.5209 0.0199 0.017 Uiso 1 1 calc R . .
C16 C 0.1695(2) 0.35187(18) 0.12978(9) 0.0168(6) Uani 1 1 d . . .
H16A H 0.1649 0.4080 0.1467 0.025 Uiso 1 1 calc GR . .
H16B H 0.0997 0.3196 0.1296 0.025 Uiso 1 1 calc GR . .
H16C H 0.1878 0.3691 0.1016 0.025 Uiso 1 1 calc GR . .
C3 C 0.5415(2) 0.47734(17) 0.05630(8) 0.0133(5) Uani 1 1 d . . .
H3 H 0.4894 0.5207 0.0463 0.016 Uiso 1 1 calc R . .
C9 C 0.7769(2) 0.28498(18) 0.10407(9) 0.0153(6) Uani 1 1 d . . .
H9A H 0.8227 0.3165 0.1251 0.018 Uiso 1 1 calc R . .
H9B H 0.8240 0.2628 0.0818 0.018 Uiso 1 1 calc R . .
C21 C 0.7969(2) 0.05093(19) 0.07195(9) 0.0210(6) Uani 1 1 d . . .
H21A H 0.8506 0.0986 0.0656 0.032 Uiso 1 1 calc GR . .
H21B H 0.7835 0.0122 0.0475 0.032 Uiso 1 1 calc GR . .
H21C H 0.8240 0.0120 0.0946 0.032 Uiso 1 1 calc GR . .
C5 C 0.7205(2) 0.41401(18) 0.05551(8) 0.0142(5) Uani 1 1 d . . .
H5 H 0.7908 0.4127 0.0443 0.017 Uiso 1 1 calc R . .
C17 C 0.2632(2) 0.20247(18) 0.11931(9) 0.0188(6) Uani 1 1 d . . .
H17A H 0.2912 0.2214 0.0926 0.028 Uiso 1 1 calc GR . .
H17B H 0.1909 0.1759 0.1154 0.028 Uiso 1 1 calc GR . .
H17C H 0.3114 0.1559 0.1318 0.028 Uiso 1 1 calc GR . .
C13 C 0.4896(2) 0.50363(18) 0.18052(9) 0.0169(6) Uani 1 1 d . . .
H13A H 0.5552 0.4672 0.1761 0.025 Uiso 1 1 calc GR . .
H13B H 0.5022 0.5472 0.2033 0.025 Uiso 1 1 calc GR . .
H13C H 0.4709 0.5384 0.1554 0.025 Uiso 1 1 calc GR . .
O1 O 0.48599(17) 0.11605(15) 0.21451(7) 0.0325(5) Uani 1 1 d . . .
C23 C 0.8002(3) 0.2085(2) 0.20491(9) 0.0283(7) Uani 1 1 d . . .
H23A H 0.8129 0.2723 0.1956 0.042 Uiso 1 1 calc GR . .
H23B H 0.8558 0.1911 0.2254 0.042 Uiso 1 1 calc GR . .
H23C H 0.7288 0.2046 0.2174 0.042 Uiso 1 1 calc GR . .
C24 C 0.9227(2) 0.1402(2) 0.15343(9) 0.0235(6) Uani 1 1 d . . .
H24A H 0.9285 0.0978 0.1300 0.035 Uiso 1 1 calc GR . .
H24B H 0.9702 0.1189 0.1760 0.035 Uiso 1 1 calc GR . .
H24C H 0.9442 0.2029 0.1450 0.035 Uiso 1 1 calc GR . .
C12 C 0.4216(2) 0.39407(19) 0.23319(8) 0.0182(6) Uani 1 1 d . . .
H12A H 0.3622 0.3527 0.2407 0.027 Uiso 1 1 calc GR . .
H12B H 0.4297 0.4430 0.2540 0.027 Uiso 1 1 calc GR . .
H12C H 0.4888 0.3583 0.2318 0.027 Uiso 1 1 calc GR . .
C19 C 0.6448(2) 0.14919(19) 0.04636(8) 0.0204(6) Uani 1 1 d . . .
H19A H 0.5794 0.1831 0.0538 0.031 Uiso 1 1 calc GR . .
H19B H 0.6270 0.1039 0.0247 0.031 Uiso 1 1 calc GR . .
H19C H 0.6988 0.1930 0.0363 0.031 Uiso 1 1 calc GR . .
C22 C 0.8048(2) 0.14211(19) 0.16801(8) 0.0177(6) Uani 1 1 d . . .
C25 C 0.7723(2) 0.0453(2) 0.18300(10) 0.0253(7) Uani 1 1 d . . .
H25A H 0.6963 0.0459 0.1908 0.038 Uiso 1 1 calc GR . .
H25B H 0.8175 0.0279 0.2069 0.038 Uiso 1 1 calc GR . .
H25C H 0.7824 0.0000 0.1608 0.038 Uiso 1 1 calc GR . .
C15 C 0.2250(2) 0.2531(2) 0.19036(8) 0.0211(6) Uani 1 1 d . . .
H15A H 0.2840 0.2163 0.2025 0.032 Uiso 1 1 calc GR . .
H15B H 0.1599 0.2146 0.1878 0.032 Uiso 1 1 calc GR . .
H15C H 0.2104 0.3066 0.2081 0.032 Uiso 1 1 calc GR . .
C20 C 0.6089(2) 0.02358(18) 0.09681(9) 0.0198(6) Uani 1 1 d . . .
H20A H 0.6355 -0.0090 0.1215 0.030 Uiso 1 1 calc GR . .
H20B H 0.5992 -0.0209 0.0742 0.030 Uiso 1 1 calc GR . .
H20C H 0.5395 0.0531 0.1026 0.030 Uiso 1 1 calc GR . .
C28 C 0.2500 0.2616(3) 0.0000 0.0267(10) Uani 1 2 d S T P
H28A H 0.2635 0.3022 0.0242 0.032 Uiso 0.5 1 calc R . .
H28B H 0.2365 0.3022 -0.0242 0.032 Uiso 0.5 1 calc R . .
C30 C 0.0512(3) 0.2625(2) 0.01853(10) 0.0346(8) Uani 1 1 d . . .
H30A H 0.0331 0.3042 -0.0044 0.052 Uiso 1 1 calc GR . .
H30B H 0.0683 0.2992 0.0432 0.052 Uiso 1 1 calc GR . .
H30C H -0.0104 0.2218 0.0239 0.052 Uiso 1 1 calc GR . .
C29 C 0.1490(3) 0.2035(2) 0.00749(11) 0.0323(8) Uani 1 1 d . . .
H29A H 0.1314 0.1671 -0.0176 0.039 Uiso 1 1 calc R . .
H29B H 0.1643 0.1591 0.0301 0.039 Uiso 1 1 calc R . .
H H 0.609(2) 0.312(2) 0.1804(10) 0.032(9) Uiso 1 1 d . . .
HA H 0.488(3) 0.201(2) 0.1088(11) 0.047(11) Uiso 1 1 d . . .

loop_
_atom_site_aniso_label
_atom_site_aniso_U_11
_atom_site_aniso_U_22
_atom_site_aniso_U_33
_atom_site_aniso_U_23
_atom_site_aniso_U_13
_atom_site_aniso_U_12
Ir1 0.00960(4) 0.01004(4) 0.00944(5) 0.00194(4) 0.00177(3) 0.00205(4)
P1 0.0083(3) 0.0096(3) 0.0102(3) 0.0015(2) 0.0006(2) 0.0001(2)
P2 0.0111(3) 0.0113(3) 0.0121(3) -0.0001(3) 0.0008(3) 0.0026(2)
C7 0.0158(14) 0.0189(14) 0.0206(15) 0.0027(11) 0.0021(11) 0.0051(11)
C14 0.0107(12) 0.0129(11) 0.0142(14) 0.0019(10) 0.0014(10) -0.0027(9)
C10 0.0116(12) 0.0136(12) 0.0114(13) -0.0008(10) 0.0023(10) 0.0007(9)
C8 0.0106(12) 0.0128(12) 0.0112(13) 0.0032(10) 0.0017(10) 0.0009(9)
C1 0.0122(12) 0.0104(11) 0.0099(13) -0.0004(9) 0.0000(10) -0.0021(9)
C18 0.0166(13) 0.0153(13) 0.0141(14) -0.0021(10) 0.0007(11) 0.0024(10)
C11 0.0154(13) 0.0160(13) 0.0196(15) -0.0046(11) 0.0022(11) 0.0022(10)
C2 0.0119(12) 0.0128(12) 0.0090(13) -0.0005(10) 0.0011(10) -0.0003(9)
C6 0.0132(12) 0.0097(12) 0.0142(14) -0.0027(10) 0.0010(10) 0.0010(9)
C4 0.0200(14) 0.0133(12) 0.0105(13) 0.0007(10) 0.0040(11) -0.0045(10)
C16 0.0111(13) 0.0200(14) 0.0192(15) -0.0010(11) -0.0006(11) -0.0017(10)
C3 0.0146(13) 0.0124(12) 0.0126(14) 0.0005(10) -0.0024(10) 0.0004(10)
C9 0.0092(12) 0.0135(11) 0.0232(16) 0.0008(11) 0.0019(11) 0.0013(9)
C21 0.0211(15) 0.0200(14) 0.0222(16) -0.0061(12) 0.0041(12) 0.0049(11)
C5 0.0097(12) 0.0169(13) 0.0160(14) -0.0027(11) 0.0035(10) -0.0038(10)
C17 0.0158(14) 0.0166(14) 0.0240(16) -0.0015(11) -0.0011(12) -0.0041(11)
C13 0.0140(13) 0.0137(13) 0.0231(16) -0.0051(11) 0.0003(11) -0.0032(10)
O1 0.0297(12) 0.0324(12) 0.0356(14) 0.0225(11) 0.0056(10) 0.0036(10)
C23 0.0269(17) 0.0382(18) 0.0193(17) -0.0092(13) -0.0099(13) 0.0143(14)
C24 0.0127(14) 0.0307(16) 0.0269(17) -0.0008(13) -0.0045(12) 0.0077(12)
C12 0.0173(14) 0.0223(14) 0.0150(15) -0.0033(11) 0.0009(11) 0.0015(11)
C19 0.0243(15) 0.0205(14) 0.0163(15) -0.0047(11) -0.0017(12) 0.0053(11)
C22 0.0158(13) 0.0217(14) 0.0154(14) -0.0009(11) -0.0011(11) 0.0072(11)
C25 0.0264(16) 0.0272(16) 0.0225(17) 0.0095(13) 0.0013(13) 0.0100(13)
C15 0.0161(13) 0.0294(14) 0.0176(14) 0.0083(14) 0.0003(10) -0.0085(13)
C20 0.0202(15) 0.0150(13) 0.0240(16) -0.0026(11) 0.0010(12) -0.0009(11)
C28 0.045(3) 0.017(2) 0.018(2) 0.000 -0.0093(18) 0.000
C30 0.043(2) 0.0331(19) 0.0271(18) -0.0050(15) -0.0059(15) -0.0049(15)
C29 0.047(2) 0.0207(16) 0.0289(19) -0.0017(14) -0.0093(16) -0.0040(14)

loop_
_atom_type_symbol
_atom_type_description
_atom_type_scat_dispersion_real
_atom_type_scat_dispersion_imag
_atom_type_scat_source
C C 0.0033 0.0016 'International Tables Vol C Tables 4.2.6.8 and 6.1.1.4'
H H 0.0000 0.0000 'International Tables Vol C Tables 4.2.6.8 and 6.1.1.4'
Ir Ir -1.4442 7.9887 'International Tables Vol C Tables 4.2.6.8 and 6.1.1.4'
O O 0.0106 0.0060 'International Tables Vol C Tables 4.2.6.8 and 6.1.1.4'
P P 0.1023 0.0942 'International Tables Vol C Tables 4.2.6.8 and 6.1.1.4'

loop_
_geom_angle_atom_site_label_1
_geom_angle_atom_site_label_2
_geom_angle_atom_site_label_3
_geom_angle
_geom_angle_site_symmetry_3
P1 Ir1 P2 162.55(2) .
C7 Ir1 P1 98.21(8) .
C7 Ir1 P2 98.97(8) .
C7 Ir1 C1 178.51(11) .
C1 Ir1 P1 81.62(7) .
C1 Ir1 P2 81.27(7) .
C14 P1 Ir1 118.06(8) .
C10 P1 Ir1 115.49(8) .
C10 P1 C14 110.30(12) .
C8 P1 Ir1 102.48(8) .
C8 P1 C14 103.21(11) .
C8 P1 C10 105.27(12) .
C18 P2 Ir1 113.92(9) .
C9 P2 Ir1 102.28(8) .
C9 P2 C18 105.19(13) .
C9 P2 C22 104.30(12) .
C22 P2 Ir1 118.99(9) .
C22 P2 C18 110.33(12) .
O1 C7 Ir1 178.5(3) .
C16 C14 P1 111.92(17) .
C17 C14 P1 108.93(18) .
C17 C14 C16 107.2(2) .
C15 C14 P1 110.84(17) .
C15 C14 C16 110.1(2) .
C15 C14 C17 107.7(2) .
C11 C10 P1 115.31(18) .
C13 C10 P1 106.29(17) .
C13 C10 C11 107.7(2) .
C13 C10 C12 108.3(2) .
C12 C10 P1 109.78(17) .
C12 C10 C11 109.2(2) .
C2 C8 P1 109.96(17) .
C2 C1 Ir1 121.37(18) .
C2 C1 C6 117.5(2) .
C6 C1 Ir1 121.13(18) .
C21 C18 P2 114.32(19) .
C21 C18 C19 107.5(2) .
C19 C18 P2 107.64(18) .
C20 C18 P2 109.83(19) .
C20 C18 C21 109.5(2) .
C20 C18 C19 107.9(2) .
C1 C2 C8 118.3(2) .
C3 C2 C8 120.2(2) .
C3 C2 C1 121.4(2) .
C1 C6 C9 118.3(2) .
C5 C6 C1 120.8(2) .
C5 C6 C9 120.9(2) .
C3 C4 C5 119.4(2) .
C4 C3 C2 120.4(2) .
C6 C9 P2 109.08(18) .
C4 C5 C6 120.6(2) .
C23 C22 P2 107.75(18) .
C23 C22 C24 107.5(2) .
C24 C22 P2 112.93(19) .
C25 C22 P2 111.06(19) .
C25 C22 C23 107.7(3) .
C25 C22 C24 109.7(2) .
C29 C28 C29 113.6(4) 2
C30 C29 C28 112.8(3) .

loop_
_geom_bond_atom_site_label_1
_geom_bond_atom_site_label_2
_geom_bond_distance
_geom_bond_site_symmetry_2
Ir1 P1 2.3156(6) .
Ir1 P2 2.3166(7) .
Ir1 C7 1.887(3) .
Ir1 C1 2.100(2) .
P1 C14 1.885(3) .
P1 C10 1.884(3) .
P1 C8 1.833(3) .
P2 C18 1.889(3) .
P2 C9 1.836(3) .
P2 C22 1.885(3) .
C7 O1 1.146(3) .
C14 C16 1.535(3) .
C14 C17 1.534(4) .
C14 C15 1.530(4) .
C10 C11 1.537(3) .
C10 C13 1.533(3) .
C10 C12 1.534(4) .
C8 C2 1.512(3) .
C1 C2 1.405(3) .
C1 C6 1.410(3) .
C18 C21 1.540(4) .
C18 C19 1.541(4) .
C18 C20 1.533(4) .
C2 C3 1.389(3) .
C6 C9 1.510(3) .
C6 C5 1.393(4) .
C4 C3 1.388(4) .
C4 C5 1.388(4) .
C23 C22 1.535(4) .
C24 C22 1.543(4) .
C22 C25 1.533(4) .
C28 C29 1.528(4) .
C28 C29 1.528(4) 2
C30 C29 1.526(5) .
